data_7015862
loop_
_publ_author_name
'Be\,sli, Serap'
'Coles, Simon J.'
'Davies, David B.'
'K\?il\?i\,c, Adem'
'Okutan, Elif'
'Shaw, Robert A.'
'E\,cik, Esra Tanr\?iverdi'
'\,Cift\,ci, G\"on\"ul Yenilmez'

_publ_section_title
;
 Competitive formation of cis and trans derivatives in the nucleophilic
 substitution reactions of cyclophosphazenes having a mono-spiro P-NHR
 group.
;
_journal_issue 18
_journal_name_full 'Dalton transactions (Cambridge, England : 2003)'
_journal_page_first 4959
_journal_page_last 4969
_journal_paper_doi 10.1039/c1dt10176e
_journal_volume 40
_journal_year 2011
_chemical_formula_sum 'C5 H13 Cl3 N5 O P3'
_chemical_formula_weight 358.46
_chemical_name_systematic
;
?
;
_space_group_IT_number 14
_symmetry_cell_setting monoclinic
_symmetry_space_group_name_Hall '-P 2ybc'
_symmetry_space_group_name_H-M 'P 1 21/c 1'
_atom_sites_solution_hydrogens geom
_atom_sites_solution_primary direct
_atom_sites_solution_secondary difmap
_audit_creation_method SHELXL-97
_cell_angle_alpha 90.00
_cell_angle_beta 95.214(2)
_cell_angle_gamma 90.00
_cell_formula_units_Z 4
_cell_length_a 12.6777(4)
_cell_length_b 6.7209(2)
_cell_length_c 16.6315(5)
_cell_measurement_reflns_used 3441
_cell_measurement_temperature 120(2)
_cell_measurement_theta_max 27.48
_cell_measurement_theta_min 2.91
_cell_volume 1411.23(7)
_computing_cell_refinement 'DENZO, COLLECT'
_computing_data_reduction 'DENZO, COLLECT'
_computing_molecular_graphics 'PLATON (Spek, 1990)'
_computing_structure_refinement 'SHELXL-97 (Sheldrick, 1997)'
_computing_structure_solution 'SHELXS-97 (Sheldrick, 1997)'
_diffrn_ambient_temperature 120(2)
_diffrn_detector_area_resol_mean 9.091
_diffrn_measured_fraction_theta_full 0.998
_diffrn_measured_fraction_theta_max 0.998
_diffrn_measurement_device_type 'Bruker-Nonius KappaCCD Area Detector'
_diffrn_measurement_method '\f and \w scans'
_diffrn_radiation_monochromator '10cm confocal mirrors'
_diffrn_radiation_source 'Bruker-Nonius FR591 rotating anode'
_diffrn_radiation_type MoK\a
_diffrn_radiation_wavelength 0.71073
_diffrn_reflns_av_R_equivalents 0.0628
_diffrn_reflns_av_sigmaI/netI 0.0440
_diffrn_reflns_limit_h_max 16
_diffrn_reflns_limit_h_min -16
_diffrn_reflns_limit_k_max 7
_diffrn_reflns_limit_k_min -8
_diffrn_reflns_limit_l_max 21
_diffrn_reflns_limit_l_min -21
_diffrn_reflns_number 19083
_diffrn_reflns_theta_full 27.50
_diffrn_reflns_theta_max 27.50
_diffrn_reflns_theta_min 3.06
_diffrn_standards_decay_% negligible
_diffrn_standards_number none
_exptl_absorpt_coefficient_mu 0.981
_exptl_absorpt_correction_T_max 0.9903
_exptl_absorpt_correction_T_min 0.6951
_exptl_absorpt_correction_type multi-scan
_exptl_absorpt_process_details 'SADABS V2.10 (Sheldrick, G.M., 2003)'
_exptl_crystal_colour colourless
_exptl_crystal_density_diffrn 1.687
_exptl_crystal_density_method 'not measured'
_exptl_crystal_description Blade
_exptl_crystal_F_000 728
_exptl_crystal_size_max 0.40
_exptl_crystal_size_mid 0.08
_exptl_crystal_size_min 0.01
_refine_diff_density_max 0.926
_refine_diff_density_min -0.679
_refine_diff_density_rms 0.112
_refine_ls_extinction_method none
_refine_ls_goodness_of_fit_ref 1.065
_refine_ls_hydrogen_treatment mixed
_refine_ls_matrix_type full
_refine_ls_number_parameters 160
_refine_ls_number_reflns 3236
_refine_ls_number_restraints 0
_refine_ls_restrained_S_all 1.065
_refine_ls_R_factor_all 0.0661
_refine_ls_R_factor_gt 0.0535
_refine_ls_shift/su_max 0.000
_refine_ls_shift/su_mean 0.000
_refine_ls_structure_factor_coef Fsqd
_refine_ls_weighting_details 'calc w=1/[\s^2^(Fo^2^)+(0.0556P)^2^+4.6030P] where P=(Fo^2^+2Fc^2^)/3'
_refine_ls_weighting_scheme calc
_refine_ls_wR_factor_gt 0.1316
_refine_ls_wR_factor_ref 0.1402
_reflns_number_gt 2725
_reflns_number_total 3236
_reflns_threshold_expression >2sigma(I)
_cod_data_source_file c1dt10176e.txt
_cod_data_source_block 2006src0262
_cod_depositor_comments
;
The following automatic conversions were performed:
'_symmetry_cell_setting' value 'Monoclinic' changed to 'monoclinic'
according to '/home/saulius/struct/CIF-dictionaries/cif_core.dic'
dictionary named 'cif_core.dic' version 2.4.1 from 2010-06-29.

Automatic conversion script
Id: cif_fix_enum 1555 2011-01-17 13:19:09Z saulius 
;
_cod_original_sg_symbol_H-M P2(1)/c
_cod_database_code 7015862

loop_
_symmetry_equiv_pos_as_xyz
'x, y, z'
'-x, y+1/2, -z+1/2'
'-x, -y, -z'
'x, -y-1/2, z-1/2'

loop_
_atom_site_label
_atom_site_type_symbol
_atom_site_fract_x
_atom_site_fract_y
_atom_site_fract_z
_atom_site_U_iso_or_equiv
_atom_site_adp_type
_atom_site_occupancy
_atom_site_symmetry_multiplicity
_atom_site_calc_flag
_atom_site_refinement_flags
_atom_site_disorder_assembly
_atom_site_disorder_group
C1 C 0.9364(4) -0.1459(10) 0.3549(3) 0.0595(15) Uani 1 1 d . . .
H1A H 0.9627 -0.2164 0.3091 0.089 Uiso 1 1 calc R . .
H1B H 0.9386 -0.2351 0.4016 0.089 Uiso 1 1 calc R . .
H1C H 0.9811 -0.0295 0.3684 0.089 Uiso 1 1 calc R . .
C2 C 0.6147(3) 0.4348(6) 0.1243(2) 0.0304(8) Uani 1 1 d . . .
H2A H 0.6280 0.4158 0.0677 0.046 Uiso 1 1 calc R . .
H2B H 0.6819 0.4297 0.1583 0.046 Uiso 1 1 calc R . .
H2C H 0.5810 0.5645 0.1306 0.046 Uiso 1 1 calc R . .
C3 C 0.4407(3) 0.2785(5) 0.0984(2) 0.0228(7) Uani 1 1 d . . .
H3A H 0.4532 0.2575 0.0411 0.027 Uiso 1 1 calc R . .
H3B H 0.4072 0.4107 0.1028 0.027 Uiso 1 1 calc R . .
C4 C 0.3660(3) 0.1200(6) 0.1239(2) 0.0227(7) Uani 1 1 d . . .
H4A H 0.3488 0.1467 0.1798 0.027 Uiso 1 1 calc R . .
H4B H 0.2992 0.1250 0.0882 0.027 Uiso 1 1 calc R . .
C5 C 0.4141(3) -0.0847(5) 0.1199(2) 0.0216(7) Uani 1 1 d . . .
H5A H 0.3617 -0.1859 0.1332 0.026 Uiso 1 1 calc R . .
H5B H 0.4329 -0.1106 0.0643 0.026 Uiso 1 1 calc R . .
N1 N 0.6759(2) 0.0755(5) 0.25138(16) 0.0213(6) Uani 1 1 d . . .
N2 N 0.8574(2) -0.0017(6) 0.18210(18) 0.0301(7) Uani 1 1 d . . .
N3 N 0.6686(2) -0.0021(4) 0.09148(16) 0.0195(6) Uani 1 1 d . . .
N4 N 0.5444(2) 0.2767(4) 0.14865(17) 0.0202(6) Uani 1 1 d . . .
N5 N 0.5102(2) -0.1008(4) 0.17722(18) 0.0192(6) Uani 1 1 d . . .
O1 O 0.8340(2) -0.0852(5) 0.33459(16) 0.0374(7) Uani 1 1 d . . .
P1 P 0.60415(6) 0.05979(13) 0.16752(5) 0.0165(2) Uani 1 1 d . . .
P2 P 0.79927(7) 0.05879(16) 0.25918(5) 0.0253(2) Uani 1 1 d . . .
P3 P 0.79051(7) -0.03017(14) 0.09852(5) 0.0208(2) Uani 1 1 d . . .
Cl1 Cl 0.86255(8) 0.32199(19) 0.29796(7) 0.0451(3) Uani 1 1 d . . .
Cl2 Cl 0.82733(8) -0.30100(16) 0.05622(6) 0.0355(3) Uani 1 1 d . . .
Cl3 Cl 0.85318(8) 0.14363(16) 0.01658(6) 0.0333(2) Uani 1 1 d . . .
H5N H 0.501(4) -0.129(8) 0.226(3) 0.042(14) Uiso 1 1 d . . .

loop_
_atom_site_aniso_label
_atom_site_aniso_U_11
_atom_site_aniso_U_22
_atom_site_aniso_U_33
_atom_site_aniso_U_23
_atom_site_aniso_U_13
_atom_site_aniso_U_12
C1 0.037(3) 0.096(5) 0.046(3) 0.018(3) 0.007(2) 0.010(3)
C2 0.034(2) 0.0218(19) 0.036(2) 0.0021(16) 0.0055(17) -0.0017(15)
C3 0.0250(17) 0.0240(18) 0.0187(16) -0.0004(13) -0.0015(13) 0.0081(14)
C4 0.0190(16) 0.0315(19) 0.0172(16) -0.0014(14) -0.0010(12) 0.0041(14)
C5 0.0189(16) 0.0280(19) 0.0172(16) 0.0011(13) -0.0023(13) -0.0015(13)
N1 0.0199(14) 0.0311(16) 0.0132(13) -0.0030(11) 0.0021(11) 0.0025(12)
N2 0.0166(14) 0.053(2) 0.0210(15) -0.0074(14) 0.0010(12) 0.0039(14)
N3 0.0168(13) 0.0265(15) 0.0150(13) -0.0019(11) 0.0007(10) 0.0023(11)
N4 0.0224(14) 0.0186(14) 0.0199(14) 0.0003(11) 0.0032(11) 0.0013(11)
N5 0.0173(13) 0.0231(15) 0.0168(14) 0.0027(11) -0.0005(11) 0.0009(11)
O1 0.0424(17) 0.0505(19) 0.0204(13) 0.0107(13) 0.0087(12) 0.0038(14)
P1 0.0159(4) 0.0203(4) 0.0134(4) -0.0005(3) 0.0014(3) 0.0020(3)
P2 0.0179(4) 0.0417(6) 0.0160(4) -0.0044(4) -0.0008(3) 0.0012(4)
P3 0.0161(4) 0.0296(5) 0.0170(4) -0.0045(3) 0.0031(3) 0.0008(3)
Cl1 0.0348(5) 0.0626(8) 0.0389(6) -0.0223(5) 0.0092(4) -0.0210(5)
Cl2 0.0327(5) 0.0371(6) 0.0374(5) -0.0030(4) 0.0066(4) 0.0069(4)
Cl3 0.0326(5) 0.0425(6) 0.0260(5) -0.0005(4) 0.0089(4) -0.0135(4)

loop_
_atom_type_symbol
_atom_type_description
_atom_type_scat_dispersion_real
_atom_type_scat_dispersion_imag
_atom_type_scat_source
C C 0.0033 0.0016 'International Tables Vol C Tables 4.2.6.8 and 6.1.1.4'
H H 0.0000 0.0000 'International Tables Vol C Tables 4.2.6.8 and 6.1.1.4'
N N 0.0061 0.0033 'International Tables Vol C Tables 4.2.6.8 and 6.1.1.4'
O O 0.0106 0.0060 'International Tables Vol C Tables 4.2.6.8 and 6.1.1.4'
P P 0.1023 0.0942 'International Tables Vol C Tables 4.2.6.8 and 6.1.1.4'
Cl Cl 0.1484 0.1585 'International Tables Vol C Tables 4.2.6.8 and 6.1.1.4'

loop_
_geom_angle_atom_site_label_1
_geom_angle_atom_site_label_2
_geom_angle_atom_site_label_3
_geom_angle
_geom_angle_site_symmetry_1
_geom_angle_site_symmetry_3
_geom_angle_publ_flag
N4 C3 C4 112.3(3) . . ?
C5 C4 C3 111.3(3) . . ?
N5 C5 C4 110.5(3) . . ?
P2 N1 P1 123.65(18) . . ?
P3 N2 P2 119.45(19) . . ?
P3 N3 P1 122.82(18) . . ?
C2 N4 C3 111.5(3) . . ?
C2 N4 P1 114.2(2) . . ?
C3 N4 P1 118.5(2) . . ?
C5 N5 P1 117.0(2) . . ?
C1 O1 P2 123.6(3) . . ?
N1 P1 N3 114.23(15) . . ?
N1 P1 N5 108.73(15) . . ?
N3 P1 N5 109.45(16) . . ?
N1 P1 N4 108.73(16) . . ?
N3 P1 N4 109.37(15) . . ?
N5 P1 N4 106.00(15) . . ?
N1 P2 N2 119.08(16) . . ?
N1 P2 O1 107.94(16) . . ?
N2 P2 O1 111.09(17) . . ?
N1 P2 Cl1 109.20(13) . . ?
N2 P2 Cl1 106.34(14) . . ?
O1 P2 Cl1 101.79(13) . . ?
N3 P3 N2 120.37(16) . . ?
N3 P3 Cl3 109.29(12) . . ?
N2 P3 Cl3 108.27(14) . . ?
N3 P3 Cl2 110.09(12) . . ?
N2 P3 Cl2 107.10(14) . . ?
Cl3 P3 Cl2 99.74(6) . . ?

loop_
_geom_bond_atom_site_label_1
_geom_bond_atom_site_label_2
_geom_bond_distance
_geom_bond_site_symmetry_2
_geom_bond_publ_flag
C1 O1 1.374(6) . ?
C2 N4 1.467(5) . ?
C3 N4 1.492(4) . ?
C3 C4 1.512(5) . ?
C4 C5 1.508(5) . ?
C5 N5 1.481(4) . ?
N1 P2 1.562(3) . ?
N1 P1 1.598(3) . ?
N2 P3 1.573(3) . ?
N2 P2 1.589(3) . ?
N3 P3 1.550(3) . ?
N3 P1 1.621(3) . ?
N4 P1 1.660(3) . ?
N5 P1 1.627(3) . ?
O1 P2 1.613(3) . ?
P2 Cl1 2.0235(15) . ?
P3 Cl3 2.0123(13) . ?
P3 Cl2 2.0213(14) . ?
